data_9009441
loop_
_publ_author_name
'Lopes-Vieira A'
'Zussman, J.'

_publ_section_title
;
 Further detail on the crystal structure of zussmanite
;
_journal_name_full 'Mineralogical Magazine'
_journal_page_first 49
_journal_page_last 60
_journal_paper_doi 10.1180/minmag.1969.037.285.06
_journal_volume 37
_journal_year 1969
_chemical_compound_source 'Laytonville district, Mendocino County, California'
_chemical_formula_sum 'Al Fe10.92 H14 K0.92 Mg2.08 Na0.07 O56 Si17'
_chemical_name_mineral Zussmanite
_space_group_IT_number 148
_symmetry_space_group_name_Hall '-R 3'
_symmetry_space_group_name_H-M 'R -3 :H'
_cell_angle_alpha 90
_cell_angle_beta 90
_cell_angle_gamma 120
_cell_formula_units_Z 3
_cell_length_a 11.66
_cell_length_b 11.66
_cell_length_c 28.69
_cell_volume 3377.989
_database_code_amcsd 0014450
_exptl_crystal_density_diffrn 3.115
_cod_original_sg_symbol_H-M 'R -3'
_cod_original_formula_sum 'K.92 Na.07 (Fe10.92 Mg2.08) Si17 Al O56 H14'
_cod_database_code 9009441

loop_
_space_group_symop_operation_xyz
x,y,z
2/3+x,1/3+y,1/3+z
1/3+x,2/3+y,2/3+z
y,-x+y,-z
2/3+y,1/3-x+y,1/3-z
1/3+y,2/3-x+y,2/3-z
-x+y,-x,z
2/3-x+y,1/3-x,1/3+z
1/3-x+y,2/3-x,2/3+z
-x,-y,-z
2/3-x,1/3-y,1/3-z
1/3-x,2/3-y,2/3-z
-y,x-y,z
2/3-y,1/3+x-y,1/3+z
1/3-y,2/3+x-y,2/3+z
x-y,x,-z
2/3+x-y,1/3+x,1/3-z
1/3+x-y,2/3+x,2/3-z

loop_
_atom_site_label
_atom_site_fract_x
_atom_site_fract_y
_atom_site_fract_z
_atom_site_occupancy
_atom_site_U_iso_or_equiv
_atom_site_type_symbol
_atom_site_attached_hydrogens
K 0.33333 0.66667 0.16667 0.92000 0.01490 K 0
Na 0.33333 0.66667 0.16667 0.07000 0.01490 Na 0
Fe1 0.00000 0.00000 0.00000 0.84000 0.01260 Fe 0
Mg1 0.00000 0.00000 0.00000 0.16000 0.01260 Mg 0
Fe2 0.22940 -0.07610 -0.00090 0.84000 0.00680 Fe 0
Mg2 0.22940 -0.07610 -0.00090 0.16000 0.00680 Mg 0
Fe3 0.38400 0.53870 0.00350 0.84000 0.00600 Fe 0
Mg3 0.38400 0.53870 0.00350 0.16000 0.00600 Mg 0
Si1 0.25700 0.37300 0.09320 1.00000 0.00450 Si 0
Si2 0.40980 -0.04030 0.09350 1.00000 0.00490 Si 0
Si3 0.52460 0.17970 0.16700 0.83333 0.00510 Si 0
Al 0.52460 0.17970 0.16700 0.16667 0.00510 Al 0
O1 0.41110 -0.02530 0.03750 1.00000 0.01030 O 0
O2 0.25790 0.35980 0.03810 1.00000 0.01080 O 0
O3 0.26610 -0.15670 0.11110 1.00000 0.01270 O 0
O4 0.40080 0.48930 0.11140 1.00000 0.00990 O 0
O5 0.22220 0.23680 0.11860 1.00000 0.01180 O 0
O6 0.44520 0.09510 0.11920 1.00000 0.01300 O 0
O7 0.53000 0.32280 0.16640 1.00000 0.00970 O 0
O-H1 0.33333 0.66667 0.03320 1.00000 0.01410 O 1
O-H2 0.17760 0.05100 0.03520 1.00000 0.01670 O 1
O-H3 0.48260 0.28130 0.03670 1.00000 0.01240 O 1

loop_
_cod_changelog_entry_id
_cod_changelog_entry_author
_cod_changelog_entry_date
_cod_changelog_entry_text
1
;cod-tools version 3.8.0
Id: cif_guess_AMCSD_atom_types 9581 2023-05-17 12:35:41Z saulius
;
2023-05-21T08:53:27+03:00
;Derived atom types and hydrogen counts
from atom names that follow the AMCSD naming convention
(Wat == water, O-H == hydroxyl).
;

loop_
_cod_related_entry_id
_cod_related_entry_database
_cod_related_entry_code
1 AMCSD 0014450
